data_7244088
loop_
_publ_author_name
'Panikkattu, Vinu V.'
'Sinha, Abhijeet Shekhar'
'Aaker\"oy, Christer'

_publ_section_title
;
 A family of powerful halogen-bond donors: A structural and theoretical
 analysis of triply activated 3-iodo-1-phenylprop-2-yn-1-ones
;
_journal_name_full CrystEngComm
_journal_paper_doi 10.1039/D1CE01583D
_journal_year 2022
_chemical_formula_moiety 'C9 H5 I O'
_chemical_formula_sum 'C9 H5 I O'
_chemical_formula_weight 256.03
_chemical_name_systematic 3-iodo-1-phenylprop-2-yn-1-one
_space_group_crystal_system monoclinic
_space_group_IT_number 14
_space_group_name_Hall '-P 2ybc'
_space_group_name_H-M_alt 'P 1 21/c 1'
_atom_sites_solution_hydrogens geom
_atom_sites_solution_primary dual
_audit_creation_date 2020-05-01
_audit_creation_method
;
APEX2 v2014.11-0
Olex2 1.2
(compiled 2018.05.29 svn.r3508 for OlexSys, GUI svn.r5506)
;
_audit_update_record
;
2021-09-15 deposited with the CCDC.	2021-12-20 downloaded from the CCDC.
;
_cell_angle_alpha 90
_cell_angle_beta 91.0130(10)
_cell_angle_gamma 90
_cell_formula_units_Z 4
_cell_length_a 10.0763(2)
_cell_length_b 11.2448(2)
_cell_length_c 7.2619(2)
_cell_measurement_reflns_used 3738
_cell_measurement_temperature 200.(2)
_cell_measurement_theta_max 69.84
_cell_measurement_theta_min 4.39
_cell_volume 822.69(3)
_computing_cell_refinement 'SAINT v8.34A (Bruker, 2013)'
_computing_data_collection 'Bruker MicroStar'
_computing_data_reduction 'SAINT v8.34A (Bruker, 2013)'
_computing_molecular_graphics 'Olex2 (Dolomanov et al., 2009)'
_computing_publication_material 'Olex2 (Dolomanov et al., 2009)'
_computing_structure_refinement 'SHELXL-2014/7 (Sheldrick, 2014)'
_computing_structure_solution 'XT (Sheldrick, 2015)'
_diffrn_ambient_temperature 200.(2)
_diffrn_measured_fraction_theta_full 'ACTA 50'
_diffrn_measured_fraction_theta_max 0.963
_diffrn_measurement_device_type 'Bruker MicroStar'
_diffrn_measurement_method '\f and \w scans'
_diffrn_radiation_type CuK\a
_diffrn_radiation_wavelength 1.54178
_diffrn_reflns_av_R_equivalents 0.0270
_diffrn_reflns_av_unetI/netI 0.0241
_diffrn_reflns_limit_h_max 12
_diffrn_reflns_limit_h_min -11
_diffrn_reflns_limit_k_max 13
_diffrn_reflns_limit_k_min -13
_diffrn_reflns_limit_l_max 8
_diffrn_reflns_limit_l_min -8
_diffrn_reflns_number 5730
_diffrn_reflns_theta_full 'ACTA 50'
_diffrn_reflns_theta_max 69.83
_diffrn_reflns_theta_min 4.39
_exptl_absorpt_coefficient_mu 30.056
_exptl_absorpt_correction_T_max 0.38
_exptl_absorpt_correction_T_min 0.25
_exptl_absorpt_correction_type multi-scan
_exptl_absorpt_process_details
;
SADABS-2014/5 (Bruker,2014/5) was used for absorption correction.
wR2(int) was 0.0747 before and 0.0379 after correction.
The Ratio of minimum to maximum transmission is 0.7535.
The \l/2 correction factor is 0.00150.
;
_exptl_crystal_colour colourless
_exptl_crystal_density_diffrn 2.067
_exptl_crystal_density_method 'not measured'
_exptl_crystal_description Chunk
_exptl_crystal_F_000 480
_exptl_crystal_recrystallization_method 'Re-crystallisation from solvent: Dioxane'
_exptl_crystal_size_max 0.065
_exptl_crystal_size_mid 0.055
_exptl_crystal_size_min 0.040
_refine_diff_density_max 1.041
_refine_diff_density_min -1.194
_refine_ls_extinction_method none
_refine_ls_goodness_of_fit_ref 1.061
_refine_ls_hydrogen_treatment constr
_refine_ls_matrix_type full
_refine_ls_number_parameters 100
_refine_ls_number_reflns 1501
_refine_ls_number_restraints 0
_refine_ls_restrained_S_all 1.061
_refine_ls_R_factor_all 0.0279
_refine_ls_R_factor_gt 0.0265
_refine_ls_shift/su_max 0.002
_refine_ls_shift/su_mean 0.000
_refine_ls_structure_factor_coef Fsqd
_refine_ls_weighting_details 'w=1/[\s^2^(Fo^2^)+(0.0473P)^2^+0.6377P] where P=(Fo^2^+2Fc^2^)/3'
_refine_ls_weighting_scheme calc
_refine_ls_wR_factor_gt 0.0687
_refine_ls_wR_factor_ref 0.0697
_reflns_number_gt 1416
_reflns_number_total 1501
_reflns_threshold_expression 'I > 2\s(I)'
_cod_data_source_file d1ce01583d2.cif
_cod_data_source_block vp-k1-us-3-3
_cod_database_code 7244088

loop_
_space_group_symop_operation_xyz
'x, y, z'
'-x, y+1/2, -z+1/2'
'-x, -y, -z'
'x, -y-1/2, z-1/2'

loop_
_atom_site_type_symbol
_atom_site_label
_atom_site_fract_x
_atom_site_fract_y
_atom_site_fract_z
_atom_site_U_iso_or_equiv
_atom_site_adp_type
_atom_site_calc_flag
_atom_site_refinement_flags_adp
_atom_site_refinement_flags_occupancy
_atom_site_refinement_flags_posn
_atom_site_occupancy
_atom_site_disorder_assembly
_atom_site_disorder_group
C C1 0.5660(3) 0.3758(3) 0.3453(4) 0.0171(6) Uani d . . . 1 . .
C C2 0.5151(3) 0.4745(3) 0.2498(5) 0.0200(6) Uani d . . . 1 . .
H H2 0.5736 0.5332 0.2035 0.024 Uiso calc U . R 1 . .
C C3 0.3798(4) 0.4864(3) 0.2232(5) 0.0257(7) Uani d . . . 1 . .
H H3 0.3453 0.5529 0.1574 0.031 Uiso calc U . R 1 . .
C C4 0.2939(3) 0.4015(3) 0.2924(5) 0.0261(7) Uani d . . . 1 . .
H H4 0.2009 0.4097 0.273 0.031 Uiso calc U . R 1 . .
C C5 0.3439(3) 0.3040(3) 0.3903(5) 0.0249(7) Uani d . . . 1 . .
H H5 0.285 0.2466 0.4392 0.03 Uiso calc U . R 1 . .
C C6 0.4791(3) 0.2913(3) 0.4158(4) 0.0211(6) Uani d . . . 1 . .
H H6 0.5133 0.2247 0.4816 0.025 Uiso calc U . R 1 . .
C C7 0.7103(4) 0.3575(3) 0.3713(5) 0.0205(7) Uani d . . . 1 . .
O O8 0.7558(2) 0.2677(2) 0.4436(4) 0.0310(6) Uani d . . . 1 . .
C C9 0.7994(3) 0.4498(3) 0.3072(5) 0.0254(7) Uani d . . . 1 . .
C C10 0.8770(3) 0.5249(3) 0.2603(5) 0.0259(7) Uani d . . . 1 . .
I I11 1.01141(2) 0.64268(2) 0.17832(3) 0.02469(12) Uani d . . . 1 . .

loop_
_atom_site_aniso_label
_atom_site_aniso_U_11
_atom_site_aniso_U_22
_atom_site_aniso_U_33
_atom_site_aniso_U_12
_atom_site_aniso_U_13
_atom_site_aniso_U_23
C1 0.0176(15) 0.0177(13) 0.0159(15) 0.0028(12) -0.0027(12) -0.0041(12)
C2 0.0222(15) 0.0173(14) 0.0205(15) -0.0004(12) -0.0004(12) 0.0023(12)
C3 0.0253(17) 0.0249(16) 0.0269(17) 0.0079(14) -0.0048(14) 0.0029(14)
C4 0.0152(15) 0.032(2) 0.0305(19) 0.0051(14) -0.0063(13) -0.0024(15)
C5 0.0209(16) 0.0255(17) 0.0283(17) -0.0039(13) -0.0026(13) 0.0024(14)
C6 0.0234(16) 0.0188(14) 0.0210(15) 0.0014(13) -0.0055(12) 0.0018(12)
C7 0.0178(17) 0.0217(17) 0.0220(17) 0.0007(12) -0.0032(13) -0.0061(12)
O8 0.0216(11) 0.0290(13) 0.0422(14) 0.0047(10) -0.0075(10) 0.0040(12)
C9 0.0192(16) 0.0276(17) 0.0295(18) 0.0011(14) 0.0024(13) -0.0021(14)
C10 0.0181(15) 0.0281(17) 0.0315(18) 0.0002(14) -0.0003(13) -0.0076(15)
I11 0.01484(16) 0.02416(17) 0.03498(18) -0.00279(6) -0.00241(10) -0.00273(8)

loop_
_atom_type_symbol
_atom_type_description
_atom_type_scat_dispersion_real
_atom_type_scat_dispersion_imag
_atom_type_scat_source
C C 0.0181 0.0091 'International Tables Vol C Tables 4.2.6.8 and 6.1.1.4'
H H 0.0000 0.0000 'International Tables Vol C Tables 4.2.6.8 and 6.1.1.4'
I I -0.3257 6.8362 'International Tables Vol C Tables 4.2.6.8 and 6.1.1.4'
O O 0.0492 0.0322 'International Tables Vol C Tables 4.2.6.8 and 6.1.1.4'

loop_
_geom_angle_atom_site_label_1
_geom_angle_atom_site_label_2
_geom_angle_atom_site_label_3
_geom_angle_site_symmetry_1
_geom_angle_site_symmetry_3
_geom_angle
_geom_angle_publ_flag
C6 C1 C2 . . 119.6(3) ?
C6 C1 C7 . . 118.8(3) ?
C2 C1 C7 . . 121.6(3) ?
C3 C2 C1 . . 119.9(3) ?
C3 C2 H2 . . 120.1 ?
C1 C2 H2 . . 120.1 ?
C2 C3 C4 . . 120.2(3) ?
C2 C3 H3 . . 119.9 ?
C4 C3 H3 . . 119.9 ?
C3 C4 C5 . . 120.1(3) ?
C3 C4 H4 . . 119.9 ?
C5 C4 H4 . . 119.9 ?
C6 C5 C4 . . 119.8(3) ?
C6 C5 H5 . . 120.1 ?
C4 C5 H5 . . 120.1 ?
C5 C6 C1 . . 120.3(3) ?
C5 C6 H6 . . 119.8 ?
C1 C6 H6 . . 119.8 ?
O8 C7 C9 . . 119.8(3) ?
O8 C7 C1 . . 122.0(3) ?
C9 C7 C1 . . 118.2(3) ?
C10 C9 C7 . . 177.1(4) ?
C9 C10 I11 . . 177.1(3) ?
C10 I11 O8 . 2_755 167.24(12) ?

loop_
_geom_bond_atom_site_label_1
_geom_bond_atom_site_label_2
_geom_bond_site_symmetry_2
_geom_bond_distance
_geom_bond_publ_flag
C1 C6 . 1.395(5) ?
C1 C2 . 1.402(5) ?
C1 C7 . 1.477(5) ?
C2 C3 . 1.380(5) ?
C2 H2 . 0.95 ?
C3 C4 . 1.389(6) ?
C3 H3 . 0.95 ?
C4 C5 . 1.395(5) ?
C4 H4 . 0.95 ?
C5 C6 . 1.379(5) ?
C5 H5 . 0.95 ?
C6 H6 . 0.95 ?
C7 O8 . 1.224(4) ?
C7 C9 . 1.454(5) ?
C9 C10 . 1.205(6) ?
C10 I11 . 1.993(4) ?
I11 O8 2_755 2.887(3) ?
